data_4129359
loop_
_publ_author_name
'Engle, Keary M.'
'Lu, Gang'
'Luo, Shao-Xiong'
'Henling, Lawrence M.'
'Takase, Michael K.'
'Liu, Peng'
'Houk, K. N.'
'Grubbs, Robert H.'

_publ_section_title
;
 Origins of initiation rate differences in ruthenium olefin metathesis
 catalysts containing chelating benzylidenes.
;
_journal_issue 17
_journal_name_full 'Journal of the American Chemical Society'
_journal_page_first 5782
_journal_page_last 5792
_journal_paper_doi 10.1021/jacs.5b01144
_journal_volume 137
_journal_year 2015
_chemical_formula_sum 'C31 H36 Cl2 N2 O Ru'
_chemical_formula_weight 624.59
_space_group_crystal_system orthorhombic
_space_group_IT_number 33
_space_group_name_Hall 'P 2c -2n'
_space_group_name_H-M_alt 'P n a 21'
_atom_sites_solution_hydrogens geom
_atom_sites_solution_primary direct
_atom_sites_solution_secondary difmap
_audit_creation_method SHELXL-2013
_cell_angle_alpha 90
_cell_angle_beta 90
_cell_angle_gamma 90
_cell_formula_units_Z 8
_cell_length_a 22.9578(5)
_cell_length_b 10.1978(2)
_cell_length_c 24.6180(6)
_cell_measurement_reflns_used 9867
_cell_measurement_temperature 100(2)
_cell_measurement_theta_max 30.47
_cell_measurement_theta_min 2.34
_cell_volume 5763.5(2)
_computing_cell_refinement 'SAINT v8.32B (Bruker-AXS, 2011)'
_computing_data_collection 'APEX2 v2013.6-2 (Bruker-AXS, 2013)'
_computing_data_reduction 'SAINT v8.32B (Bruker-AXS, 2011)'
_computing_molecular_graphics 'Bruker SHELXTL'
_computing_publication_material 'Bruker SHELXTL'
_computing_structure_refinement 'SHELXL-2013 (Sheldrick, 2013)'
_computing_structure_solution 'SHELXS-97 (Sheldrick, 2008)'
_diffrn_ambient_temperature 100(2)
_diffrn_detector_area_resol_mean 8.33
_diffrn_measured_fraction_theta_full 1.000
_diffrn_measured_fraction_theta_max 0.999
_diffrn_measurement_device_type 'Bruker APEX-II CCD'
_diffrn_measurement_method '\f and \w scans'
_diffrn_radiation_type MoK\a
_diffrn_radiation_wavelength 0.71073
_diffrn_reflns_av_R_equivalents 0.0818
_diffrn_reflns_av_unetI/netI 0.0583
_diffrn_reflns_Laue_measured_fraction_full 1.000
_diffrn_reflns_Laue_measured_fraction_max 0.999
_diffrn_reflns_limit_h_max 32
_diffrn_reflns_limit_h_min -32
_diffrn_reflns_limit_k_max 14
_diffrn_reflns_limit_k_min -14
_diffrn_reflns_limit_l_max 35
_diffrn_reflns_limit_l_min -35
_diffrn_reflns_number 113002
_diffrn_reflns_point_group_measured_fraction_full 0.998
_diffrn_reflns_point_group_measured_fraction_max 0.997
_diffrn_reflns_theta_full 25.242
_diffrn_reflns_theta_max 30.539
_diffrn_reflns_theta_min 1.654
_diffrn_source 'fine-focus sealed tube'
_exptl_absorpt_coefficient_mu 0.756
_exptl_absorpt_correction_T_max 0.7461
_exptl_absorpt_correction_T_min 0.6685
_exptl_absorpt_correction_type multi-scan
_exptl_absorpt_process_details 'SADABS (Sheldrick, 2009)'
_exptl_crystal_colour green
_exptl_crystal_density_diffrn 1.440
_exptl_crystal_density_method 'not measured'
_exptl_crystal_description block
_exptl_crystal_F_000 2576
_exptl_crystal_size_max 0.150
_exptl_crystal_size_mid 0.100
_exptl_crystal_size_min 0.100
_refine_diff_density_max 2.769
_refine_diff_density_min -0.576
_refine_diff_density_rms 0.117
_refine_ls_abs_structure_details
; 
 Flack x determined using 6492 quotients [(I+)-(I-)]/[(I+)+(I-)] 
 (Parsons and Flack (2004), Acta Cryst. A60, s61). 
;
_refine_ls_abs_structure_Flack 0.172(14)
_refine_ls_extinction_method none
_refine_ls_goodness_of_fit_ref 1.072
_refine_ls_hydrogen_treatment constr
_refine_ls_matrix_type full
_refine_ls_number_parameters 679
_refine_ls_number_reflns 17586
_refine_ls_number_restraints 1
_refine_ls_restrained_S_all 1.072
_refine_ls_R_factor_all 0.0587
_refine_ls_R_factor_gt 0.0461
_refine_ls_shift/su_max 0.001
_refine_ls_shift/su_mean 0.000
_refine_ls_structure_factor_coef Fsqd
_refine_ls_weighting_details 'w=1/[\s^2^(Fo^2^)+(0.0490P)^2^+4.2265P] where P=(Fo^2^+2Fc^2^)/3'
_refine_ls_weighting_scheme calc
_refine_ls_wR_factor_gt 0.0991
_refine_ls_wR_factor_ref 0.1043
_reflns_Friedel_coverage 0.954
_reflns_Friedel_fraction_full 0.995
_reflns_Friedel_fraction_max 0.994
_reflns_number_gt 15240
_reflns_number_total 17586
_reflns_threshold_expression 'I > 2\s(I)'
_cod_data_source_file ja5b01144_si_003.cif
_cod_data_source_block A13226
_cod_database_code 4129359
_shelx_space_group_comment
; 
The symmetry employed for this shelxl refinement is uniquely defined 
by the following loop, which should always be used as a source of 
symmetry information in preference to the above space-group names. 
They are only intended as comments. 
;
_shelx_estimated_absorpt_t_min 0.895
_shelx_estimated_absorpt_t_max 0.928
_shelxl_version_number 2013-3

loop_
_space_group_symop_operation_xyz
'x, y, z'
'-x, -y, z+1/2'
'x+1/2, -y+1/2, z'
'-x+1/2, y+1/2, z+1/2'

loop_
_atom_site_label
_atom_site_type_symbol
_atom_site_fract_x
_atom_site_fract_y
_atom_site_fract_z
_atom_site_U_iso_or_equiv
_atom_site_adp_type
_atom_site_occupancy
_atom_site_site_symmetry_order
_atom_site_calc_flag
_atom_site_refinement_flags_posn
_atom_site_refinement_flags_adp
Cl1 Cl 0.66859(5) 0.67299(13) 0.88761(5) 0.0145(2) Uani 1 1 d . .
Cl2 Cl 0.59533(6) 0.46873(14) 0.73707(5) 0.0171(3) Uani 1 1 d . .
Ru1 Ru 0.61262(2) 0.57681(4) 0.81901(2) 0.00916(8) Uani 1 1 d . .
C1 C 0.5877(2) 0.4174(5) 0.8576(2) 0.0089(9) Uani 1 1 d . .
N1 N 0.62612(18) 0.3194(4) 0.86714(19) 0.0101(8) Uani 1 1 d . .
C11 C 0.6887(2) 0.3354(5) 0.8661(2) 0.0100(9) Uani 1 1 d . .
C12 C 0.7165(2) 0.3801(5) 0.9134(2) 0.0133(10) Uani 1 1 d . .
C17 C 0.6840(2) 0.4031(6) 0.9654(2) 0.0165(11) Uani 1 1 d . .
H17A H 0.6759 0.3187 0.9829 0.025 Uiso 1 1 calc R U
H17B H 0.6472 0.4480 0.9576 0.025 Uiso 1 1 calc R U
H17C H 0.7076 0.4575 0.9897 0.025 Uiso 1 1 calc R U
C13 C 0.7763(2) 0.4010(5) 0.9114(3) 0.0184(11) Uani 1 1 d . .
H13 H 0.7957 0.4327 0.9428 0.022 Uiso 1 1 calc R U
C14 C 0.8087(2) 0.3767(6) 0.8643(3) 0.0196(12) Uani 1 1 d . .
C18 C 0.8731(3) 0.4019(9) 0.8634(4) 0.045(2) Uani 1 1 d . .
H18A H 0.8940 0.3198 0.8701 0.067 Uiso 1 1 calc R U
H18B H 0.8830 0.4658 0.8916 0.067 Uiso 1 1 calc R U
H18C H 0.8842 0.4367 0.8278 0.067 Uiso 1 1 calc R U
C15 C 0.7805(2) 0.3253(5) 0.8196(3) 0.0200(11) Uani 1 1 d . .
H15 H 0.8024 0.3062 0.7879 0.024 Uiso 1 1 calc R U
C16 C 0.7208(2) 0.3006(5) 0.8196(3) 0.0146(9) Uani 1 1 d . .
C19 C 0.6937(3) 0.2317(6) 0.7722(3) 0.0192(12) Uani 1 1 d . .
H19A H 0.7127 0.2604 0.7386 0.029 Uiso 1 1 calc R U
H19B H 0.6521 0.2529 0.7706 0.029 Uiso 1 1 calc R U
H19C H 0.6986 0.1368 0.7765 0.029 Uiso 1 1 calc R U
C2 C 0.5994(2) 0.1968(5) 0.8854(2) 0.0122(10) Uani 1 1 d . .
H2A H 0.6157 0.1680 0.9206 0.015 Uiso 1 1 calc R U
H2B H 0.6046 0.1262 0.8582 0.015 Uiso 1 1 calc R U
C3 C 0.5351(2) 0.2351(5) 0.8909(2) 0.0120(10) Uani 1 1 d . .
H3A H 0.5100 0.1774 0.8687 0.014 Uiso 1 1 calc R U
H3B H 0.5223 0.2309 0.9293 0.014 Uiso 1 1 calc R U
N2 N 0.53419(17) 0.3713(4) 0.87044(18) 0.0092(8) Uani 1 1 d . .
C21 C 0.4823(2) 0.4474(5) 0.8762(2) 0.0098(9) Uani 1 1 d . .
C22 C 0.4408(2) 0.4489(5) 0.8345(2) 0.0113(10) Uani 1 1 d . .
C27 C 0.4503(2) 0.3709(6) 0.7831(2) 0.0176(11) Uani 1 1 d . .
H27A H 0.4126 0.3426 0.7687 0.026 Uiso 1 1 calc R U
H27B H 0.4742 0.2938 0.7912 0.026 Uiso 1 1 calc R U
H27C H 0.4702 0.4257 0.7562 0.026 Uiso 1 1 calc R U
C23 C 0.3923(2) 0.5290(6) 0.8401(2) 0.0154(10) Uani 1 1 d . .
H23 H 0.3642 0.5310 0.8118 0.018 Uiso 1 1 calc R U
C24 C 0.3837(2) 0.6064(5) 0.8860(2) 0.0143(10) Uani 1 1 d . .
C28 C 0.3323(3) 0.6984(6) 0.8911(3) 0.0247(13) Uani 1 1 d . .
H28A H 0.3448 0.7882 0.8829 0.037 Uiso 1 1 calc R U
H28B H 0.3170 0.6948 0.9283 0.037 Uiso 1 1 calc R U
H28C H 0.3018 0.6721 0.8655 0.037 Uiso 1 1 calc R U
C25 C 0.4249(2) 0.5995(5) 0.9277(2) 0.0135(10) Uani 1 1 d . .
H25 H 0.4190 0.6494 0.9598 0.016 Uiso 1 1 calc R U
C26 C 0.4744(2) 0.5215(5) 0.9235(2) 0.0103(9) Uani 1 1 d . .
C29 C 0.5198(2) 0.5236(6) 0.9677(2) 0.0161(11) Uani 1 1 d . .
H29A H 0.5060 0.5774 0.9981 0.024 Uiso 1 1 calc R U
H29B H 0.5561 0.5607 0.9534 0.024 Uiso 1 1 calc R U
H29C H 0.5269 0.4339 0.9805 0.024 Uiso 1 1 calc R U
C31 C 0.5478(2) 0.6815(5) 0.8240(2) 0.0117(9) Uani 1 1 d . .
H31 H 0.5147 0.6550 0.8444 0.014 Uiso 1 1 calc R U
C32 C 0.5488(2) 0.8066(5) 0.7955(2) 0.0119(10) Uani 1 1 d . .
C33 C 0.5012(2) 0.8934(5) 0.7944(2) 0.0154(11) Uani 1 1 d . .
H33 H 0.4666 0.8720 0.8135 0.018 Uiso 1 1 calc R U
C34 C 0.5045(3) 1.0097(6) 0.7656(2) 0.0188(11) Uani 1 1 d . .
H34 H 0.4719 1.0667 0.7640 0.023 Uiso 1 1 calc R U
C35 C 0.5562(3) 1.0427(5) 0.7389(2) 0.0197(12) Uani 1 1 d . .
H35 H 0.5586 1.1239 0.7201 0.024 Uiso 1 1 calc R U
C36 C 0.6040(2) 0.9592(6) 0.7394(2) 0.0169(11) Uani 1 1 d . .
H36 H 0.6391 0.9826 0.7214 0.020 Uiso 1 1 calc R U
C37 C 0.5992(2) 0.8416(5) 0.7666(2) 0.0108(9) Uani 1 1 d . .
O1 O 0.64140(16) 0.7461(4) 0.76883(17) 0.0143(8) Uani 1 1 d . .
C38 C 0.6934(2) 0.7641(6) 0.7386(2) 0.0189(12) Uani 1 1 d . .
H38 H 0.6894 0.7720 0.6983 0.023 Uiso 1 1 calc R U
C39 C 0.7409(2) 0.8393(6) 0.7648(3) 0.0208(12) Uani 1 1 d . .
H39A H 0.7335 0.8766 0.8013 0.025 Uiso 1 1 calc R U
H39B H 0.7664 0.8932 0.7412 0.025 Uiso 1 1 calc R U
C40 C 0.7452(2) 0.6899(6) 0.7597(3) 0.0227(13) Uani 1 1 d . .
H40A H 0.7730 0.6536 0.7329 0.027 Uiso 1 1 calc R U
H40B H 0.7402 0.6369 0.7931 0.027 Uiso 1 1 calc R U
Cl3 Cl 0.14322(6) 0.51279(14) 0.18296(5) 0.0168(3) Uani 1 1 d . .
Cl4 Cl 0.07512(5) 0.32110(13) 0.02904(5) 0.0141(2) Uani 1 1 d . .
Ru2 Ru 0.13044(2) 0.40948(4) 0.09951(2) 0.00936(8) Uani 1 1 d . .
C101 C 0.1547(2) 0.5718(5) 0.0611(2) 0.0104(9) Uani 1 1 d . .
N101 N 0.20794(18) 0.6172(4) 0.04766(19) 0.0115(8) Uani 1 1 d . .
C111 C 0.2601(2) 0.5418(5) 0.0416(2) 0.0119(10) Uani 1 1 d . .
C112 C 0.3004(2) 0.5352(5) 0.0840(2) 0.0130(10) Uani 1 1 d . .
C117 C 0.2915(3) 0.6075(6) 0.1364(2) 0.0178(11) Uani 1 1 d . .
H11A H 0.2715 0.6906 0.1292 0.027 Uiso 1 1 calc R U
H11B H 0.3294 0.6253 0.1532 0.027 Uiso 1 1 calc R U
H11C H 0.2679 0.5541 0.1610 0.027 Uiso 1 1 calc R U
C113 C 0.3490(2) 0.4544(5) 0.0771(2) 0.0177(11) Uani 1 1 d . .
H113 H 0.3770 0.4491 0.1054 0.021 Uiso 1 1 calc R U
C114 C 0.3578(2) 0.3819(5) 0.0303(3) 0.0167(11) Uani 1 1 d . .
C118 C 0.4095(3) 0.2912(6) 0.0236(3) 0.0255(14) Uani 1 1 d . .
H11D H 0.4455 0.3426 0.0245 0.038 Uiso 1 1 calc R U
H11E H 0.4066 0.2451 -0.0112 0.038 Uiso 1 1 calc R U
H11F H 0.4099 0.2271 0.0533 0.038 Uiso 1 1 calc R U
C115 C 0.3172(2) 0.3940(5) -0.0120(2) 0.0155(11) Uani 1 1 d . .
H115 H 0.3235 0.3475 -0.0449 0.019 Uiso 1 1 calc R U
C116 C 0.2686(2) 0.4712(5) -0.0071(2) 0.0125(10) Uani 1 1 d . .
C119 C 0.2227(2) 0.4727(6) -0.0510(2) 0.0179(11) Uani 1 1 d . .
H11G H 0.2362 0.4213 -0.0821 0.027 Uiso 1 1 calc R U
H11H H 0.2155 0.5633 -0.0624 0.027 Uiso 1 1 calc R U
H11I H 0.1866 0.4345 -0.0368 0.027 Uiso 1 1 calc R U
C102 C 0.2074(2) 0.7520(5) 0.0267(3) 0.0126(11) Uani 1 1 d . .
H10A H 0.2203 0.7551 -0.0117 0.015 Uiso 1 1 calc R U
H10B H 0.2327 0.8100 0.0487 0.015 Uiso 1 1 calc R U
C103 C 0.1428(2) 0.7910(5) 0.0322(2) 0.0136(10) Uani 1 1 d . .
H10C H 0.1378 0.8639 0.0583 0.016 Uiso 1 1 calc R U
H10D H 0.1262 0.8169 -0.0033 0.016 Uiso 1 1 calc R U
N102 N 0.11596(18) 0.6698(4) 0.05240(19) 0.0104(8) Uani 1 1 d . .
C121 C 0.0530(2) 0.6573(5) 0.0502(2) 0.0102(9) Uani 1 1 d . .
C122 C 0.0273(2) 0.6181(5) 0.0008(2) 0.0109(9) Uani 1 1 d . .
C127 C 0.0622(2) 0.5967(6) -0.0497(2) 0.0156(11) Uani 1 1 d . .
H12A H 0.0375 0.5569 -0.0776 0.023 Uiso 1 1 calc R U
H12B H 0.0949 0.5381 -0.0417 0.023 Uiso 1 1 calc R U
H12C H 0.0771 0.6809 -0.0628 0.023 Uiso 1 1 calc R U
C123 C -0.0331(2) 0.6062(5) -0.0007(2) 0.0128(10) Uani 1 1 d . .
H123 H -0.0511 0.5762 -0.0331 0.015 Uiso 1 1 calc R U
C124 C -0.0678(2) 0.6367(6) 0.0435(2) 0.0159(11) Uani 1 1 d . .
C128 C -0.1337(3) 0.6226(7) 0.0400(3) 0.0278(14) Uani 1 1 d . .
H12D H -0.1469 0.5581 0.0669 0.042 Uiso 1 1 calc R U
H12E H -0.1445 0.5930 0.0035 0.042 Uiso 1 1 calc R U
H12F H -0.1520 0.7075 0.0475 0.042 Uiso 1 1 calc R U
C125 C -0.0413(2) 0.6811(5) 0.0904(2) 0.0155(11) Uani 1 1 d . .
H125 H -0.0648 0.7037 0.1208 0.019 Uiso 1 1 calc R U
C126 C 0.0192(2) 0.6938(5) 0.0944(2) 0.0110(9) Uani 1 1 d . .
C129 C 0.0450(2) 0.7490(6) 0.1458(2) 0.0171(12) Uani 1 1 d . .
H12G H 0.0460 0.6807 0.1738 0.026 Uiso 1 1 calc R U
H12H H 0.0210 0.8225 0.1585 0.026 Uiso 1 1 calc R U
H12I H 0.0847 0.7799 0.1386 0.026 Uiso 1 1 calc R U
C131 C 0.1961(2) 0.3089(5) 0.0936(2) 0.0119(9) Uani 1 1 d . .
H131 H 0.2292 0.3409 0.0745 0.014 Uiso 1 1 calc R U
C132 C 0.1974(2) 0.1806(5) 0.1184(2) 0.0118(10) Uani 1 1 d . .
C133 C 0.2450(2) 0.0961(5) 0.1161(2) 0.0129(10) Uani 1 1 d . .
H133 H 0.2794 0.1231 0.0979 0.015 Uiso 1 1 calc R U
C134 C 0.2427(2) -0.0275(6) 0.1401(2) 0.0148(11) Uani 1 1 d . .
H134 H 0.2754 -0.0844 0.1382 0.018 Uiso 1 1 calc R U
C135 C 0.1923(2) -0.0670(5) 0.1669(2) 0.0150(11) Uani 1 1 d . .
H135 H 0.1907 -0.1522 0.1824 0.018 Uiso 1 1 calc R U
C136 C 0.1449(2) 0.0139(5) 0.1715(2) 0.0137(10) Uani 1 1 d . .
H136 H 0.1111 -0.0130 0.1908 0.016 Uiso 1 1 calc R U
O101 O 0.10415(16) 0.2312(4) 0.14741(17) 0.0141(8) Uani 1 1 d . .
C137 C 0.1477(2) 0.1380(5) 0.1466(2) 0.0118(10) Uani 1 1 d . .
C138 C 0.0505(2) 0.1985(6) 0.1740(2) 0.0171(11) Uani 1 1 d . .
H138 H 0.0518 0.1843 0.2142 0.021 Uiso 1 1 calc R U
C139 C 0.0085(2) 0.1175(6) 0.1420(3) 0.0237(13) Uani 1 1 d . .
H13A H -0.0162 0.0543 0.1621 0.028 Uiso 1 1 calc R U
H13B H 0.0202 0.0892 0.1051 0.028 Uiso 1 1 calc R U
C140 C -0.0019(2) 0.2616(6) 0.1515(2) 0.0205(12) Uani 1 1 d . .
H14A H 0.0032 0.3217 0.1202 0.025 Uiso 1 1 calc R U
H14B H -0.0332 0.2868 0.1771 0.025 Uiso 1 1 calc R U

loop_
_atom_site_aniso_label
_atom_site_aniso_U_11
_atom_site_aniso_U_22
_atom_site_aniso_U_33
_atom_site_aniso_U_23
_atom_site_aniso_U_13
_atom_site_aniso_U_12
Cl1 0.0146(6) 0.0145(6) 0.0143(6) -0.0016(5) -0.0004(5) -0.0019(5)
Cl2 0.0193(6) 0.0209(7) 0.0111(6) -0.0017(5) 0.0006(5) 0.0031(5)
Ru1 0.00765(16) 0.01003(16) 0.00979(17) 0.00202(16) 0.00151(14) 0.00082(14)
C1 0.009(2) 0.010(2) 0.008(2) -0.0007(18) 0.0003(16) 0.0014(18)
N1 0.0064(18) 0.010(2) 0.014(2) 0.0032(16) -0.0019(15) 0.0015(15)
C11 0.006(2) 0.007(2) 0.016(3) 0.0033(18) 0.0015(17) -0.0003(17)
C12 0.015(2) 0.010(2) 0.015(3) 0.0016(19) 0.0021(19) 0.0024(19)
C17 0.017(2) 0.019(3) 0.014(3) 0.002(2) -0.001(2) 0.001(2)
C13 0.017(3) 0.011(3) 0.028(3) -0.002(2) -0.004(2) 0.000(2)
C14 0.009(2) 0.016(3) 0.035(3) -0.004(2) 0.003(2) 0.000(2)
C18 0.009(3) 0.054(5) 0.071(6) -0.021(4) 0.007(3) -0.004(3)
C15 0.015(2) 0.020(3) 0.025(3) -0.003(3) 0.008(2) 0.0011(19)
C16 0.017(2) 0.012(2) 0.015(2) 0.002(2) 0.002(2) 0.0017(18)
C19 0.022(3) 0.021(3) 0.015(3) -0.001(2) 0.002(2) 0.005(2)
C2 0.012(2) 0.009(2) 0.016(3) 0.0020(19) 0.0004(19) -0.0011(18)
C3 0.011(2) 0.013(2) 0.012(3) 0.0030(19) -0.0012(18) 0.0013(19)
N2 0.0056(18) 0.0056(19) 0.016(2) 0.0031(16) 0.0003(15) 0.0005(15)
C21 0.006(2) 0.009(2) 0.014(2) 0.0032(18) 0.0010(17) 0.0005(17)
C22 0.010(2) 0.010(2) 0.014(2) 0.0025(17) -0.0012(17) -0.0022(18)
C27 0.016(3) 0.021(3) 0.016(3) 0.000(2) -0.003(2) 0.003(2)
C23 0.010(2) 0.020(3) 0.016(3) 0.002(2) -0.0031(19) -0.001(2)
C24 0.009(2) 0.015(2) 0.019(3) 0.003(2) -0.0004(19) 0.0008(19)
C28 0.018(3) 0.022(3) 0.034(4) 0.001(3) 0.002(2) 0.007(2)
C25 0.011(2) 0.013(2) 0.017(3) -0.002(2) 0.0024(18) 0.0002(19)
C26 0.009(2) 0.009(2) 0.012(2) 0.0017(18) 0.0015(17) 0.0001(18)
C29 0.018(3) 0.015(3) 0.015(3) -0.002(2) -0.006(2) -0.003(2)
C31 0.010(2) 0.013(2) 0.012(2) 0.002(2) 0.0023(19) -0.0012(17)
C32 0.014(2) 0.012(2) 0.010(2) 0.0003(18) -0.0035(18) -0.0004(19)
C33 0.018(3) 0.009(2) 0.019(3) -0.001(2) 0.000(2) 0.002(2)
C34 0.022(3) 0.011(3) 0.024(3) 0.001(2) -0.003(2) 0.007(2)
C35 0.035(3) 0.006(2) 0.018(3) 0.002(2) -0.007(2) -0.001(2)
C36 0.017(3) 0.016(3) 0.017(3) 0.001(2) -0.003(2) -0.002(2)
C37 0.011(2) 0.011(2) 0.010(2) 0.0004(18) -0.0015(18) 0.0001(18)
O1 0.0104(16) 0.0166(19) 0.016(2) 0.0054(15) 0.0058(14) 0.0013(14)
C38 0.014(2) 0.028(3) 0.015(3) 0.005(2) 0.004(2) -0.001(2)
C39 0.015(3) 0.024(3) 0.024(3) 0.011(2) 0.002(2) -0.004(2)
C40 0.017(3) 0.026(3) 0.025(3) 0.005(3) 0.010(2) 0.004(2)
Cl3 0.0209(6) 0.0176(6) 0.0120(6) -0.0012(5) -0.0023(5) 0.0024(5)
Cl4 0.0154(6) 0.0142(6) 0.0125(6) -0.0018(5) -0.0011(4) -0.0024(5)
Ru2 0.00848(17) 0.00942(16) 0.01018(17) 0.00105(16) 0.00010(15) -0.00041(14)
C101 0.012(2) 0.010(2) 0.009(2) -0.0009(18) -0.0015(17) 0.0005(18)
N101 0.0103(19) 0.010(2) 0.014(2) 0.0010(16) -0.0008(16) -0.0004(16)
C111 0.005(2) 0.012(2) 0.018(3) 0.002(2) -0.0006(18) -0.0020(18)
C112 0.013(2) 0.010(2) 0.017(3) 0.0015(18) -0.0030(18) -0.0012(19)
C117 0.020(3) 0.017(3) 0.016(3) 0.000(2) -0.008(2) 0.004(2)
C113 0.013(2) 0.014(3) 0.026(3) 0.004(2) -0.007(2) 0.002(2)
C114 0.011(2) 0.012(2) 0.028(3) 0.002(2) 0.002(2) 0.0020(19)
C118 0.017(3) 0.020(3) 0.039(4) 0.001(3) -0.001(3) 0.009(2)
C115 0.016(2) 0.013(3) 0.018(3) 0.001(2) 0.004(2) 0.000(2)
C116 0.013(2) 0.011(2) 0.014(3) 0.0017(19) -0.0002(19) -0.006(2)
C119 0.014(3) 0.021(3) 0.018(3) -0.003(2) -0.003(2) -0.003(2)
C102 0.012(2) 0.005(2) 0.021(3) 0.0031(18) -0.003(2) -0.0015(18)
C103 0.011(2) 0.011(2) 0.018(3) 0.003(2) 0.000(2) 0.0006(19)
N102 0.0070(19) 0.011(2) 0.013(2) 0.0021(16) 0.0001(15) 0.0003(15)
C121 0.010(2) 0.008(2) 0.012(2) 0.0012(18) 0.0006(18) -0.0016(18)
C122 0.012(2) 0.008(2) 0.013(2) -0.0014(18) -0.0016(18) -0.0013(18)
C127 0.016(2) 0.016(3) 0.015(3) -0.005(2) 0.0022(19) -0.003(2)
C123 0.009(2) 0.012(2) 0.018(3) -0.0012(19) -0.0040(19) -0.0010(18)
C124 0.010(2) 0.017(3) 0.021(3) 0.001(2) -0.0009(19) -0.005(2)
C128 0.011(3) 0.040(4) 0.033(4) -0.005(3) 0.002(2) -0.002(3)
C125 0.013(2) 0.016(3) 0.017(3) 0.002(2) 0.0055(19) -0.0009(19)
C126 0.012(2) 0.010(2) 0.011(2) -0.0017(19) -0.0014(19) 0.0005(17)
C129 0.018(2) 0.021(3) 0.012(3) -0.003(2) 0.000(2) 0.000(2)
C131 0.008(2) 0.011(2) 0.017(3) 0.002(2) 0.0014(19) -0.0010(17)
C132 0.013(2) 0.011(2) 0.011(2) 0.0008(18) -0.0021(18) -0.0017(19)
C133 0.017(2) 0.009(2) 0.013(2) -0.0003(18) 0.0006(18) -0.0032(19)
C134 0.013(2) 0.014(3) 0.018(3) -0.002(2) -0.002(2) 0.003(2)
C135 0.024(3) 0.005(2) 0.016(3) 0.0000(19) -0.005(2) 0.002(2)
C136 0.016(2) 0.012(2) 0.013(2) -0.0027(19) 0.0021(19) -0.005(2)
O101 0.0122(16) 0.0118(18) 0.018(2) 0.0029(15) 0.0022(15) -0.0023(14)
C137 0.011(2) 0.011(2) 0.013(2) -0.0005(19) -0.0034(18) -0.0015(18)
C138 0.015(2) 0.021(3) 0.015(3) 0.001(2) 0.007(2) 0.000(2)
C139 0.014(3) 0.026(3) 0.030(3) 0.001(3) 0.000(2) -0.004(2)
C140 0.014(2) 0.029(3) 0.019(3) 0.005(2) 0.007(2) 0.008(2)

loop_
_atom_type_symbol
_atom_type_description
_atom_type_scat_dispersion_real
_atom_type_scat_dispersion_imag
_atom_type_scat_source
C C 0.0033 0.0016 'International Tables Vol C Tables 4.2.6.8 and 6.1.1.4'
H H 0.0000 0.0000 'International Tables Vol C Tables 4.2.6.8 and 6.1.1.4'
N N 0.0061 0.0033 'International Tables Vol C Tables 4.2.6.8 and 6.1.1.4'
O O 0.0106 0.0060 'International Tables Vol C Tables 4.2.6.8 and 6.1.1.4'
Cl Cl 0.1484 0.1585 'International Tables Vol C Tables 4.2.6.8 and 6.1.1.4'
Ru Ru -1.2594 0.8363 'International Tables Vol C Tables 4.2.6.8 and 6.1.1.4'

loop_
_geom_angle_atom_site_label_1
_geom_angle_atom_site_label_2
_geom_angle_atom_site_label_3
_geom_angle
C31 Ru1 C1 102.3(2)
C31 Ru1 O1 80.00(19)
C1 Ru1 O1 174.97(18)
C31 Ru1 Cl2 101.22(18)
C1 Ru1 Cl2 88.75(15)
O1 Ru1 Cl2 86.39(12)
C31 Ru1 Cl1 98.82(17)
C1 Ru1 Cl1 99.05(15)
O1 Ru1 Cl1 84.97(12)
Cl2 Ru1 Cl1 156.42(5)
N2 C1 N1 107.1(4)
N2 C1 Ru1 131.6(4)
N1 C1 Ru1 120.2(4)
C1 N1 C11 124.1(4)
C1 N1 C2 114.2(4)
C11 N1 C2 121.3(4)
C12 C11 C16 121.1(5)
C12 C11 N1 118.3(5)
C16 C11 N1 120.5(5)
C13 C12 C11 118.1(5)
C13 C12 C17 119.8(5)
C11 C12 C17 122.1(5)
C12 C17 H17A 109.5
C12 C17 H17B 109.5
H17A C17 H17B 109.5
C12 C17 H17C 109.5
H17A C17 H17C 109.5
H17B C17 H17C 109.5
C12 C13 C14 121.8(5)
C12 C13 H13 119.1
C14 C13 H13 119.1
C15 C14 C13 118.6(5)
C15 C14 C18 121.0(6)
C13 C14 C18 120.4(6)
C14 C18 H18A 109.5
C14 C18 H18B 109.5
H18A C18 H18B 109.5
C14 C18 H18C 109.5
H18A C18 H18C 109.5
H18B C18 H18C 109.5
C14 C15 C16 122.0(6)
C14 C15 H15 119.0
C16 C15 H15 119.0
C15 C16 C11 118.0(5)
C15 C16 C19 119.6(5)
C11 C16 C19 122.3(5)
C16 C19 H19A 109.5
C16 C19 H19B 109.5
H19A C19 H19B 109.5
C16 C19 H19C 109.5
H19A C19 H19C 109.5
H19B C19 H19C 109.5
N1 C2 C3 102.4(4)
N1 C2 H2A 111.3
C3 C2 H2A 111.3
N1 C2 H2B 111.3
C3 C2 H2B 111.3
H2A C2 H2B 109.2
N2 C3 C2 102.9(4)
N2 C3 H3A 111.2
C2 C3 H3A 111.2
N2 C3 H3B 111.2
C2 C3 H3B 111.2
H3A C3 H3B 109.1
C1 N2 C21 126.2(4)
C1 N2 C3 113.2(4)
C21 N2 C3 119.3(4)
C22 C21 C26 121.2(5)
C22 C21 N2 120.0(5)
C26 C21 N2 118.8(4)
C23 C22 C21 118.6(5)
C23 C22 C27 120.6(5)
C21 C22 C27 120.7(5)
C22 C27 H27A 109.5
C22 C27 H27B 109.5
H27A C27 H27B 109.5
C22 C27 H27C 109.5
H27A C27 H27C 109.5
H27B C27 H27C 109.5
C22 C23 C24 121.9(5)
C22 C23 H23 119.0
C24 C23 H23 119.0
C23 C24 C25 118.1(5)
C23 C24 C28 122.0(5)
C25 C24 C28 119.9(5)
C24 C28 H28A 109.5
C24 C28 H28B 109.5
H28A C28 H28B 109.5
C24 C28 H28C 109.5
H28A C28 H28C 109.5
H28B C28 H28C 109.5
C26 C25 C24 121.8(5)
C26 C25 H25 119.1
C24 C25 H25 119.1
C25 C26 C21 118.4(5)
C25 C26 C29 120.2(5)
C21 C26 C29 121.3(5)
C26 C29 H29A 109.5
C26 C29 H29B 109.5
H29A C29 H29B 109.5
C26 C29 H29C 109.5
H29A C29 H29C 109.5
H29B C29 H29C 109.5
C32 C31 Ru1 117.6(4)
C32 C31 H31 121.2
Ru1 C31 H31 121.2
C37 C32 C33 118.0(5)
C37 C32 C31 118.7(5)
C33 C32 C31 123.2(5)
C34 C33 C32 120.5(5)
C34 C33 H33 119.8
C32 C33 H33 119.8
C33 C34 C35 119.6(5)
C33 C34 H34 120.2
C35 C34 H34 120.2
C36 C35 C34 121.3(5)
C36 C35 H35 119.4
C34 C35 H35 119.4
C37 C36 C35 118.3(5)
C37 C36 H36 120.9
C35 C36 H36 120.9
O1 C37 C36 125.3(5)
O1 C37 C32 112.4(4)
C36 C37 C32 122.3(5)
C37 O1 C38 118.8(4)
C37 O1 Ru1 111.2(3)
C38 O1 Ru1 129.9(3)
O1 C38 C39 117.3(5)
O1 C38 C40 114.9(5)
C39 C38 C40 61.7(4)
O1 C38 H38 117.1
C39 C38 H38 117.1
C40 C38 H38 117.1
C38 C39 C40 59.8(4)
C38 C39 H39A 117.8
C40 C39 H39A 117.8
C38 C39 H39B 117.8
C40 C39 H39B 117.8
H39A C39 H39B 114.9
C38 C40 C39 58.5(4)
C38 C40 H40A 117.9
C39 C40 H40A 117.9
C38 C40 H40B 117.9
C39 C40 H40B 117.9
H40A C40 H40B 115.1
C131 Ru2 C101 101.5(2)
C131 Ru2 O101 79.03(19)
C101 Ru2 O101 176.77(18)
C131 Ru2 Cl3 102.68(18)
C101 Ru2 Cl3 90.40(15)
O101 Ru2 Cl3 86.38(11)
C131 Ru2 Cl4 100.00(17)
C101 Ru2 Cl4 96.96(15)
O101 Ru2 Cl4 86.07(11)
Cl3 Ru2 Cl4 154.23(5)
N101 C101 N102 107.6(4)
N101 C101 Ru2 131.1(4)
N102 C101 Ru2 120.4(4)
C101 N101 C111 126.9(4)
C101 N101 C102 113.6(4)
C111 N101 C102 118.2(4)
C112 C111 C116 121.3(5)
C112 C111 N101 120.1(5)
C116 C111 N101 118.6(5)
C111 C112 C113 117.7(5)
C111 C112 C117 122.0(5)
C113 C112 C117 120.2(5)
C112 C117 H11A 109.5
C112 C117 H11B 109.5
H11A C117 H11B 109.5
C112 C117 H11C 109.5
H11A C117 H11C 109.5
H11B C117 H11C 109.5
C114 C113 C112 122.1(5)
C114 C113 H113 118.9
C112 C113 H113 118.9
C113 C114 C115 118.3(5)
C113 C114 C118 122.0(5)
C115 C114 C118 119.7(5)
C114 C118 H11D 109.5
C114 C118 H11E 109.5
H11D C118 H11E 109.5
C114 C118 H11F 109.5
H11D C118 H11F 109.5
H11E C118 H11F 109.5
C116 C115 C114 121.7(5)
C116 C115 H115 119.1
C114 C115 H115 119.1
C115 C116 C111 118.7(5)
C115 C116 C119 120.7(5)
C111 C116 C119 120.4(5)
C116 C119 H11G 109.5
C116 C119 H11H 109.5
H11G C119 H11H 109.5
C116 C119 H11I 109.5
H11G C119 H11I 109.5
H11H C119 H11I 109.5
N101 C102 C103 102.6(4)
N101 C102 H10A 111.2
C103 C102 H10A 111.2
N101 C102 H10B 111.2
C103 C102 H10B 111.2
H10A C102 H10B 109.2
N102 C103 C102 102.5(4)
N102 C103 H10C 111.3
C102 C103 H10C 111.3
N102 C103 H10D 111.3
C102 C103 H10D 111.3
H10C C103 H10D 109.2
C101 N102 C121 126.5(4)
C101 N102 C103 113.5(4)
C121 N102 C103 118.6(4)
C126 C121 C122 121.1(5)
C126 C121 N102 120.3(4)
C122 C121 N102 118.3(4)
C123 C122 C121 117.7(5)
C123 C122 C127 120.0(5)
C121 C122 C127 122.2(5)
C122 C127 H12A 109.5
C122 C127 H12B 109.5
H12A C127 H12B 109.5
C122 C127 H12C 109.5
H12A C127 H12C 109.5
H12B C127 H12C 109.5
C124 C123 C122 122.2(5)
C124 C123 H123 118.9
C122 C123 H123 118.9
C125 C124 C123 118.6(5)
C125 C124 C128 121.0(5)
C123 C124 C128 120.4(5)
C124 C128 H12D 109.5
C124 C128 H12E 109.5
H12D C128 H12E 109.5
C124 C128 H12F 109.5
H12D C128 H12F 109.5
H12E C128 H12F 109.5
C124 C125 C126 121.8(5)
C124 C125 H125 119.1
C126 C125 H125 119.1
C121 C126 C125 118.4(5)
C121 C126 C129 122.6(4)
C125 C126 C129 119.0(5)
C126 C129 H12G 109.5
C126 C129 H12H 109.5
H12G C129 H12H 109.5
C126 C129 H12I 109.5
H12G C129 H12I 109.5
H12H C129 H12I 109.5
C132 C131 Ru2 119.4(4)
C132 C131 H131 120.3
Ru2 C131 H131 120.3
C133 C132 C137 117.8(5)
C133 C132 C131 124.0(5)
C137 C132 C131 118.2(5)
C132 C133 C134 120.9(5)
C132 C133 H133 119.5
C134 C133 H133 119.5
C135 C134 C133 119.6(5)
C135 C134 H134 120.2
C133 C134 H134 120.2
C136 C135 C134 121.7(5)
C136 C135 H135 119.2
C134 C135 H135 119.2
C135 C136 C137 118.0(5)
C135 C136 H136 121.0
C137 C136 H136 121.0
C137 O101 C138 118.0(4)
C137 O101 Ru2 110.8(3)
C138 O101 Ru2 131.1(3)
O101 C137 C132 112.5(5)
O101 C137 C136 125.4(5)
C132 C137 C136 122.0(5)
O101 C138 C140 115.4(5)
O101 C138 C139 116.3(5)
C140 C138 C139 61.0(4)
O101 C138 H138 117.4
C140 C138 H138 117.4
C139 C138 H138 117.4
C138 C139 C140 58.8(4)
C138 C139 H13A 117.9
C140 C139 H13A 117.9
C138 C139 H13B 117.9
C140 C139 H13B 117.9
H13A C139 H13B 115.0
C138 C140 C139 60.2(4)
C138 C140 H14A 117.8
C139 C140 H14A 117.8
C138 C140 H14B 117.8
C139 C140 H14B 117.8
H14A C140 H14B 114.9

loop_
_geom_bond_atom_site_label_1
_geom_bond_atom_site_label_2
_geom_bond_distance
Cl1 Ru1 2.3377(14)
Cl2 Ru1 2.3327(14)
Ru1 C31 1.836(5)
Ru1 C1 1.968(5)
Ru1 O1 2.223(4)
C1 N2 1.352(6)
C1 N1 1.354(6)
N1 C11 1.445(6)
N1 C2 1.463(7)
C11 C12 1.405(7)
C11 C16 1.407(8)
C12 C13 1.389(8)
C12 C17 1.502(8)
C17 H17A 0.9800
C17 H17B 0.9800
C17 H17C 0.9800
C13 C14 1.398(8)
C13 H13 0.9500
C14 C15 1.381(9)
C14 C18 1.501(8)
C18 H18A 0.9800
C18 H18B 0.9800
C18 H18C 0.9800
C15 C16 1.392(7)
C15 H15 0.9500
C16 C19 1.497(8)
C19 H19A 0.9800
C19 H19B 0.9800
C19 H19C 0.9800
C2 C3 1.531(7)
C2 H2A 0.9900
C2 H2B 0.9900
C3 N2 1.478(7)
C3 H3A 0.9900
C3 H3B 0.9900
N2 C21 1.430(6)
C21 C22 1.400(7)
C21 C26 1.401(7)
C22 C23 1.388(7)
C22 C27 1.509(8)
C27 H27A 0.9800
C27 H27B 0.9800
C27 H27C 0.9800
C23 C24 1.393(8)
C23 H23 0.9500
C24 C25 1.399(7)
C24 C28 1.513(7)
C28 H28A 0.9800
C28 H28B 0.9800
C28 H28C 0.9800
C25 C26 1.391(7)
C25 H25 0.9500
C26 C29 1.507(7)
C29 H29A 0.9800
C29 H29B 0.9800
C29 H29C 0.9800
C31 C32 1.456(7)
C31 H31 0.9500
C32 C37 1.403(7)
C32 C33 1.406(7)
C33 C34 1.384(8)
C33 H33 0.9500
C34 C35 1.396(9)
C34 H34 0.9500
C35 C36 1.390(8)
C35 H35 0.9500
C36 C37 1.378(8)
C36 H36 0.9500
C37 O1 1.376(6)
O1 C38 1.418(6)
C38 C39 1.482(8)
C38 C40 1.503(8)
C38 H38 1.0000
C39 C40 1.532(9)
C39 H39A 0.9900
C39 H39B 0.9900
C40 H40A 0.9900
C40 H40B 0.9900
Cl3 Ru2 2.3275(14)
Cl4 Ru2 2.3312(13)
Ru2 C131 1.830(5)
Ru2 C101 1.985(5)
Ru2 O101 2.249(4)
C101 N101 1.349(7)
C101 N102 1.354(7)
N101 C111 1.432(7)
N101 C102 1.469(6)
C111 C112 1.396(7)
C111 C116 1.411(8)
C112 C113 1.399(7)
C112 C117 1.499(8)
C117 H11A 0.9800
C117 H11B 0.9800
C117 H11C 0.9800
C113 C114 1.384(8)
C113 H113 0.9500
C114 C115 1.402(8)
C114 C118 1.514(8)
C118 H11D 0.9800
C118 H11E 0.9800
C118 H11F 0.9800
C115 C116 1.370(8)
C115 H115 0.9500
C116 C119 1.509(7)
C119 H11G 0.9800
C119 H11H 0.9800
C119 H11I 0.9800
C102 C103 1.542(7)
C102 H10A 0.9900
C102 H10B 0.9900
C103 N102 1.468(7)
C103 H10C 0.9900
C103 H10D 0.9900
N102 C121 1.451(6)
C121 C126 1.388(7)
C121 C122 1.410(7)
C122 C123 1.392(7)
C122 C127 1.495(7)
C127 H12A 0.9800
C127 H12B 0.9800
C127 H12C 0.9800
C123 C124 1.383(8)
C123 H123 0.9500
C124 C125 1.381(8)
C124 C128 1.522(8)
C128 H12D 0.9800
C128 H12E 0.9800
C128 H12F 0.9800
C125 C126 1.397(7)
C125 H125 0.9500
C126 C129 1.507(8)
C129 H12G 0.9800
C129 H12H 0.9800
C129 H12I 0.9800
C131 C132 1.444(7)
C131 H131 0.9500
C132 C133 1.392(7)
C132 C137 1.405(7)
C133 C134 1.393(8)
C133 H133 0.9500
C134 C135 1.393(8)
C134 H134 0.9500
C135 C136 1.371(8)
C135 H135 0.9500
C136 C137 1.408(7)
C136 H136 0.9500
O101 C137 1.379(6)
O101 C138 1.433(6)
C138 C140 1.474(8)
C138 C139 1.495(8)
C138 H138 1.0000
C139 C140 1.507(9)
C139 H13A 0.9900
C139 H13B 0.9900
C140 H14A 0.9900
C140 H14B 0.9900
